data_4105885
loop_
_publ_author_name
'Stephanie Seel'
'Tobias Thaler'
'Keishi Takatsu'
'Cong Zhang'
'Hendrik Zipse'
'Bernd F. Straub'
'Peter Mayer'
'Paul Knochel'

_publ_contact_author_address
;
Department Chemie
Ludwig-Maximilians Universit\"at
Butenandtstra\&se 5-13 (Haus F)
D-81377 M\"unchen
Bundesrepublik Deutschland
;
_publ_contact_author_email paul.knochel@cup.uni-muenchen.de
_publ_contact_author_fax '+49 089-2180-77680'
_publ_contact_author_name 'Paul Knochel'
_publ_section_title
;
 Highly Diastereoselective Arylations of Substituted Piperidines
;
_journal_name_full 'Journal of the American Chemical Society'
_journal_page_first 4774
_journal_page_last 4777
_journal_paper_doi 10.1021/ja201008e
_journal_volume 133
_journal_year 2011
_chemical_formula_moiety 'C23 H26 N2 O2'
_chemical_formula_sum 'C23 H26 N2 O2'
_chemical_formula_weight 362.465
_space_group_IT_number 14
_symmetry_cell_setting monoclinic
_symmetry_Int_Tables_number 14
_symmetry_space_group_name_Hall '-P 2ybc'
_symmetry_space_group_name_H-M 'P 1 21/c 1'
_atom_sites_solution_hydrogens geom
_atom_sites_solution_primary direct
_atom_sites_solution_secondary difmap
_audit_author_name 'P. Mayer'
_audit_block_code C23H26N2O2_oo209_knochel
_audit_creation_date
;
'Tue Nov 23 15:36:35 2010'
;
_audit_creation_method 'form98_non/compatible with shelxl97-2'
_audit_update_record 23-Nov-10
_cell_angle_alpha 90.00
_cell_angle_beta 98.276(7)
_cell_angle_gamma 90.00
_cell_formula_units_Z 4
_cell_length_a 14.5171(9)
_cell_length_b 11.6682(8)
_cell_length_c 12.0141(8)
_cell_measurement_reflns_used 2804
_cell_measurement_temperature 173(2)
_cell_measurement_theta_max 26.2491
_cell_measurement_theta_min 4.2149
_cell_volume 2013.9(2)
_computing_cell_refinement
;
CrysAlisPro, Oxford Diffraction Ltd.,
Version 1.171.33.41 (release 06-05-2009 CrysAlis171 .NET)
(compiled May  6 2009,17:20:42)
;
_computing_data_collection
;
CrysAlisPro, Oxford Diffraction Ltd.,
Version 1.171.33.41 (release 06-05-2009 CrysAlis171 .NET)
(compiled May  6 2009,17:20:42)
;
_computing_data_reduction
;
CrysAlisPro, Oxford Diffraction Ltd.,
Version 1.171.33.41 (release 06-05-2009 CrysAlis171 .NET)
(compiled May  6 2009,17:20:42)
;
_computing_structure_refinement
;
Sheldrick, G. M. (2008).
<i>Acta Cryst.</i> A<b>64</b>, 112--122.
;
_computing_structure_solution
;
A. Altomare, M. C. Burla, M. Camalli, G. L. Cascarano, C. Giacovazzo, A.
Guagliardi, A. G. G. Moliterni, G. Polidori, R. Spagna: SIR97: a new tool for
crystal structure determination and refinement; J. Appl. Crystallogr. 1999,
32, 115-119.
;
_diffrn_ambient_temperature 173(2)
_diffrn_detector_area_resol_mean 15.9809
_diffrn_measured_fraction_theta_full 0.994
_diffrn_measured_fraction_theta_max 0.994
_diffrn_measurement_details
;
  1 omega   -6.00   58.00   1.0000   20.0000
omega____ theta____ kappa____ phi______ frames
    -       21.3869   66.0000  -33.0000 64

  2 omega   -5.00   79.00   1.0000   20.0000
omega____ theta____ kappa____ phi______ frames
    -       21.3869    0.0000 -120.0000 84

  3 omega  -10.00   95.00   1.0000   20.0000
omega____ theta____ kappa____ phi______ frames
    -       21.3869   38.0000  120.0000 105

;
_diffrn_measurement_device 'CCD camera on \k-goniostat'
_diffrn_measurement_device_type 'Oxford XCalibur'
_diffrn_measurement_method '\w scans'
_diffrn_orient_matrix_UB_11 -0.0476863908
_diffrn_orient_matrix_UB_12 0.0090071518
_diffrn_orient_matrix_UB_13 0.0227114764
_diffrn_orient_matrix_UB_21 -0.0175112749
_diffrn_orient_matrix_UB_22 0.0454010260
_diffrn_orient_matrix_UB_23 -0.0312496931
_diffrn_orient_matrix_UB_31 -0.0311933713
_diffrn_orient_matrix_UB_32 -0.0393733158
_diffrn_orient_matrix_UB_33 -0.0307794207
_diffrn_radiation_collimation '0.5 mm collimator'
_diffrn_radiation_monochromator graphite
_diffrn_radiation_source 'fine-focus sealed tube'
_diffrn_radiation_type MoK\a
_diffrn_radiation_wavelength 0.71073
_diffrn_reflns_av_R_equivalents 0.0314
_diffrn_reflns_av_sigmaI/netI 0.0756
_diffrn_reflns_limit_h_max 18
_diffrn_reflns_limit_h_min -13
_diffrn_reflns_limit_k_max 14
_diffrn_reflns_limit_k_min -13
_diffrn_reflns_limit_l_max 14
_diffrn_reflns_limit_l_min -14
_diffrn_reflns_number 8788
_diffrn_reflns_theta_full 26.32
_diffrn_reflns_theta_max 26.32
_diffrn_reflns_theta_min 4.23
_diffrn_source_current 40_mA
_diffrn_source_power 2.00_kW
_diffrn_source_type 'Spellman generator'
_diffrn_source_voltage 50_kV
_exptl_absorpt_coefficient_mu 0.076
_exptl_absorpt_correction_T_max 1.00000
_exptl_absorpt_correction_T_min 0.96746
_exptl_absorpt_correction_type multi-scan
_exptl_absorpt_process_details
;
CrysAlisPro, Oxford Diffraction Ltd.,
Version 1.171.33.41 (release 06-05-2009 CrysAlis171 .NET)
(compiled May  6 2009,17:20:42)
empirical absorption correction using spherical harmonics,
 implemented in SCALE3 ABSPACK scaling algorithm.
;
_exptl_crystal_colour colourless
_exptl_crystal_density_diffrn 1.19548(12)
_exptl_crystal_description platelet
_exptl_crystal_F_000 776
_exptl_crystal_size_max 0.39
_exptl_crystal_size_mid 0.22
_exptl_crystal_size_min 0.12
_refine_diff_density_max 0.156
_refine_diff_density_min -0.144
_refine_diff_density_rms 0.031
_refine_ls_extinction_method none
_refine_ls_goodness_of_fit_ref 0.806
_refine_ls_hydrogen_treatment constr
_refine_ls_matrix_type full
_refine_ls_number_parameters 247
_refine_ls_number_reflns 4068
_refine_ls_number_restraints 0
_refine_ls_restrained_S_all 0.806
_refine_ls_R_factor_all 0.0734
_refine_ls_R_factor_gt 0.0351
_refine_ls_shift/su_max 0.001
_refine_ls_shift/su_mean 0.000
_refine_ls_structure_factor_coef Fsqd
_refine_ls_weighting_details 'calc w=1/[\s^2^(Fo^2^)+(0.0279P)^2^+0.0000P] where P=(Fo^2^+2Fc^2^)/3'
_refine_ls_weighting_scheme calc
_refine_ls_wR_factor_gt 0.0634
_refine_ls_wR_factor_ref 0.0680
_reflns_number_gt 2310
_reflns_number_total 4068
_reflns_threshold_expression >2sigma(I)
_cod_data_source_file ja201008e_si_003.cif
_cod_data_source_block oo209
_cod_original_sg_symbol_H-M 'P 21/c'
_cod_database_code 4105885

loop_
_symmetry_equiv_pos_as_xyz
'x, y, z'
'-x, y+1/2, -z+1/2'
'-x, -y, -z'
'x, -y-1/2, z-1/2'

loop_
_atom_site_label
_atom_site_type_symbol
_atom_site_fract_x
_atom_site_fract_y
_atom_site_fract_z
_atom_site_U_iso_or_equiv
_atom_site_adp_type
_atom_site_occupancy
_atom_site_symmetry_multiplicity
_atom_site_calc_flag
_atom_site_refinement_flags
O1 O 0.10161(6) 0.54097(7) 0.30886(7) 0.0272(2) Uani 1 1 d .
O2 O 0.00143(6) 0.64170(7) 0.39967(8) 0.0341(3) Uani 1 1 d .
N1 N 0.15740(7) 0.63964(8) 0.46496(9) 0.0243(3) Uani 1 1 d .
N2 N 0.30014(10) 0.01632(12) 0.40086(14) 0.0700(5) Uani 1 1 d .
C1 C 0.07955(9) 0.60951(11) 0.39087(11) 0.0250(3) Uani 1 1 d .
C2 C 0.02915(9) 0.47678(11) 0.23482(11) 0.0271(3) Uani 1 1 d .
C3 C -0.03392(10) 0.55860(11) 0.16145(12) 0.0417(4) Uani 1 1 d .
H3A H -0.0701 0.6038 0.2085 0.063 Uiso 1 1 calc R
H3B H -0.0763 0.5149 0.1063 0.063 Uiso 1 1 calc R
H3C H 0.0039 0.6100 0.1220 0.063 Uiso 1 1 calc R
C4 C -0.02383(10) 0.40015(11) 0.30514(12) 0.0379(4) Uani 1 1 d .
H4A H 0.0203 0.3555 0.3574 0.057 Uiso 1 1 calc R
H4B H -0.0638 0.3479 0.2558 0.057 Uiso 1 1 calc R
H4C H -0.0623 0.4474 0.3478 0.057 Uiso 1 1 calc R
C5 C 0.08743(10) 0.40620(12) 0.16585(13) 0.0410(4) Uani 1 1 d .
H5A H 0.1240 0.4573 0.1246 0.062 Uiso 1 1 calc R
H5B H 0.0466 0.3588 0.1124 0.062 Uiso 1 1 calc R
H5C H 0.1295 0.3567 0.2158 0.062 Uiso 1 1 calc R
C6 C 0.15029(9) 0.75531(11) 0.51218(12) 0.0315(4) Uani 1 1 d .
H6A H 0.0873 0.7652 0.5334 0.038 Uiso 1 1 calc R
H6B H 0.1578 0.8127 0.4535 0.038 Uiso 1 1 calc R
C7 C 0.22189(9) 0.77803(11) 0.61399(12) 0.0303(4) Uani 1 1 d .
H7A H 0.2102 0.7272 0.6765 0.036 Uiso 1 1 calc R
H7B H 0.2167 0.8584 0.6387 0.036 Uiso 1 1 calc R
C8 C 0.31934(9) 0.75647(10) 0.58572(11) 0.0255(3) Uani 1 1 d .
H8 H 0.3276 0.8052 0.5194 0.031 Uiso 1 1 calc R
C9 C 0.32275(8) 0.63163(10) 0.54980(11) 0.0249(3) Uani 1 1 d .
H9A H 0.3123 0.5823 0.6139 0.030 Uiso 1 1 calc R
H9B H 0.3858 0.6147 0.5319 0.030 Uiso 1 1 calc R
C10 C 0.25099(8) 0.60029(10) 0.44754(11) 0.0235(3) Uani 1 1 d .
H10 H 0.2686 0.6388 0.3793 0.028 Uiso 1 1 calc R
C11 C 0.25677(8) 0.47167(11) 0.43304(11) 0.0220(3) Uani 1 1 d .
C12 C 0.21096(9) 0.39608(11) 0.49611(11) 0.0288(3) Uani 1 1 d .
H12 H 0.1716 0.4253 0.5461 0.035 Uiso 1 1 calc R
C13 C 0.22221(10) 0.27929(11) 0.48679(13) 0.0340(4) Uani 1 1 d .
H13 H 0.1899 0.2285 0.5294 0.041 Uiso 1 1 calc R
C14 C 0.28074(10) 0.23581(11) 0.41524(13) 0.0322(4) Uani 1 1 d .
C15 C 0.32787(10) 0.31038(12) 0.35263(12) 0.0328(4) Uani 1 1 d .
H15 H 0.3684 0.2813 0.3040 0.039 Uiso 1 1 calc R
C16 C 0.31507(9) 0.42722(11) 0.36196(11) 0.0280(3) Uani 1 1 d .
H16 H 0.3469 0.4781 0.3188 0.034 Uiso 1 1 calc R
C17 C 0.29228(11) 0.11342(14) 0.40682(14) 0.0458(4) Uani 1 1 d .
C18 C 0.39483(9) 0.78800(10) 0.68075(11) 0.0248(3) Uani 1 1 d .
C19 C 0.45082(9) 0.88310(11) 0.67236(12) 0.0300(3) Uani 1 1 d .
H19 H 0.4421 0.9276 0.6055 0.036 Uiso 1 1 calc R
C20 C 0.51898(10) 0.91428(12) 0.75942(13) 0.0364(4) Uani 1 1 d .
H20 H 0.5559 0.9803 0.7523 0.044 Uiso 1 1 calc R
C21 C 0.53360(10) 0.85006(12) 0.85650(13) 0.0376(4) Uani 1 1 d .
H21 H 0.5811 0.8709 0.9159 0.045 Uiso 1 1 calc R
C22 C 0.47890(9) 0.75544(12) 0.86700(12) 0.0349(4) Uani 1 1 d .
H22 H 0.4887 0.7108 0.9338 0.042 Uiso 1 1 calc R
C23 C 0.40959(9) 0.72524(11) 0.78040(11) 0.0296(3) Uani 1 1 d .
H23 H 0.3715 0.6606 0.7891 0.036 Uiso 1 1 calc R

loop_
_atom_site_aniso_label
_atom_site_aniso_U_11
_atom_site_aniso_U_22
_atom_site_aniso_U_33
_atom_site_aniso_U_23
_atom_site_aniso_U_13
_atom_site_aniso_U_12
O1 0.0266(5) 0.0297(5) 0.0248(5) -0.0073(4) 0.0012(4) -0.0030(4)
O2 0.0261(6) 0.0367(6) 0.0383(6) -0.0074(5) 0.0004(5) 0.0059(4)
N1 0.0224(6) 0.0224(6) 0.0266(6) -0.0064(5) -0.0016(5) 0.0019(5)
N2 0.0822(12) 0.0281(9) 0.1080(14) 0.0006(8) 0.0419(10) 0.0060(8)
C1 0.0282(8) 0.0208(8) 0.0253(8) 0.0007(6) 0.0014(7) 0.0020(6)
C2 0.0299(8) 0.0259(8) 0.0243(8) -0.0047(6) -0.0001(6) -0.0086(6)
C3 0.0440(10) 0.0432(10) 0.0335(9) 0.0045(7) -0.0098(8) -0.0091(8)
C4 0.0448(9) 0.0371(9) 0.0325(9) -0.0014(7) 0.0078(8) -0.0109(7)
C5 0.0419(9) 0.0459(10) 0.0361(9) -0.0155(7) 0.0084(8) -0.0115(8)
C6 0.0294(8) 0.0257(8) 0.0377(9) -0.0086(7) -0.0006(7) 0.0051(6)
C7 0.0297(8) 0.0243(8) 0.0357(9) -0.0093(6) 0.0006(7) 0.0012(6)
C8 0.0288(8) 0.0222(8) 0.0249(8) -0.0016(6) 0.0020(6) -0.0015(6)
C9 0.0213(7) 0.0251(8) 0.0277(8) -0.0023(6) 0.0018(6) 0.0000(6)
C10 0.0240(7) 0.0221(8) 0.0243(8) -0.0008(6) 0.0037(6) 0.0008(6)
C11 0.0202(7) 0.0216(7) 0.0228(7) -0.0017(6) -0.0011(6) -0.0003(6)
C12 0.0296(8) 0.0269(9) 0.0315(8) -0.0007(6) 0.0097(7) 0.0026(6)
C13 0.0342(8) 0.0246(9) 0.0444(10) 0.0047(7) 0.0097(8) -0.0018(6)
C14 0.0323(8) 0.0207(8) 0.0436(9) -0.0021(7) 0.0057(7) 0.0029(6)
C15 0.0334(8) 0.0292(9) 0.0380(9) -0.0056(7) 0.0124(7) 0.0042(7)
C16 0.0294(8) 0.0254(8) 0.0300(8) -0.0004(6) 0.0071(7) -0.0018(6)
C17 0.0460(10) 0.0301(10) 0.0646(12) -0.0009(8) 0.0193(9) 0.0020(8)
C18 0.0261(8) 0.0212(8) 0.0270(8) -0.0046(6) 0.0040(6) 0.0017(6)
C19 0.0336(8) 0.0261(8) 0.0309(8) -0.0032(6) 0.0071(7) -0.0028(7)
C20 0.0319(9) 0.0343(9) 0.0434(10) -0.0107(7) 0.0067(8) -0.0098(7)
C21 0.0275(8) 0.0474(10) 0.0358(10) -0.0136(8) -0.0025(7) -0.0013(7)
C22 0.0348(9) 0.0410(10) 0.0283(9) -0.0014(7) 0.0026(7) 0.0025(7)
C23 0.0302(8) 0.0262(8) 0.0322(9) -0.0028(7) 0.0040(7) -0.0035(6)

loop_
_atom_type_symbol
_atom_type_description
_atom_type_scat_dispersion_real
_atom_type_scat_dispersion_imag
_atom_type_scat_source
C C 0.0033 0.0016 'International Tables Vol C Tables 4.2.6.8 and 6.1.1.4'
H H 0.0000 0.0000 'International Tables Vol C Tables 4.2.6.8 and 6.1.1.4'
N N 0.0061 0.0033 'International Tables Vol C Tables 4.2.6.8 and 6.1.1.4'
O O 0.0106 0.0060 'International Tables Vol C Tables 4.2.6.8 and 6.1.1.4'

loop_
_geom_angle_atom_site_label_1
_geom_angle_atom_site_label_2
_geom_angle_atom_site_label_3
_geom_angle
C1 O1 C2 121.23(10)
C1 N1 C6 112.67(10)
C1 N1 C10 120.93(11)
C6 N1 C10 117.13(9)
O2 C1 O1 124.94(12)
O2 C1 N1 123.64(13)
O1 C1 N1 111.42(11)
O1 C2 C5 101.53(10)
O1 C2 C4 109.74(10)
C5 C2 C4 110.72(11)
O1 C2 C3 110.41(10)
C5 C2 C3 111.33(12)
C4 C2 C3 112.57(12)
C2 C3 H3A 109.5
C2 C3 H3B 109.5
H3A C3 H3B 109.5
C2 C3 H3C 109.5
H3A C3 H3C 109.5
H3B C3 H3C 109.5
C2 C4 H4A 109.5
C2 C4 H4B 109.5
H4A C4 H4B 109.5
C2 C4 H4C 109.5
H4A C4 H4C 109.5
H4B C4 H4C 109.5
C2 C5 H5A 109.5
C2 C5 H5B 109.5
H5A C5 H5B 109.5
C2 C5 H5C 109.5
H5A C5 H5C 109.5
H5B C5 H5C 109.5
N1 C6 C7 113.23(10)
N1 C6 H6A 108.9
C7 C6 H6A 108.9
N1 C6 H6B 108.9
C7 C6 H6B 108.9
H6A C6 H6B 107.7
C6 C7 C8 110.10(12)
C6 C7 H7A 109.6
C8 C7 H7A 109.6
C6 C7 H7B 109.6
C8 C7 H7B 109.6
H7A C7 H7B 108.2
C18 C8 C9 113.45(10)
C18 C8 C7 112.80(11)
C9 C8 C7 106.89(10)
C18 C8 H8 107.8
C9 C8 H8 107.8
C7 C8 H8 107.8
C8 C9 C10 114.12(10)
C8 C9 H9A 108.7
C10 C9 H9A 108.7
C8 C9 H9B 108.7
C10 C9 H9B 108.7
H9A C9 H9B 107.6
N1 C10 C11 113.05(10)
N1 C10 C9 110.14(10)
C11 C10 C9 106.59(9)
N1 C10 H10 109.0
C11 C10 H10 109.0
C9 C10 H10 109.0
C16 C11 C12 118.67(12)
C16 C11 C10 119.36(12)
C12 C11 C10 121.76(13)
C13 C12 C11 120.69(14)
C13 C12 H12 119.7
C11 C12 H12 119.7
C12 C13 C14 120.10(14)
C12 C13 H13 119.9
C14 C13 H13 119.9
C13 C14 C15 119.87(13)
C13 C14 C17 119.51(13)
C15 C14 C17 120.63(14)
C16 C15 C14 119.35(14)
C16 C15 H15 120.3
C14 C15 H15 120.3
C15 C16 C11 121.32(13)
C15 C16 H16 119.3
C11 C16 H16 119.3
N2 C17 C14 178.92(18)
C19 C18 C23 117.60(12)
C19 C18 C8 120.59(12)
C23 C18 C8 121.79(12)
C20 C19 C18 121.26(13)
C20 C19 H19 119.4
C18 C19 H19 119.4
C21 C20 C19 120.29(13)
C21 C20 H20 119.9
C19 C20 H20 119.9
C22 C21 C20 119.58(13)
C22 C21 H21 120.2
C20 C21 H21 120.2
C21 C22 C23 120.11(14)
C21 C22 H22 119.9
C23 C22 H22 119.9
C22 C23 C18 121.14(13)
C22 C23 H23 119.4
C18 C23 H23 119.4

loop_
_geom_bond_atom_site_label_1
_geom_bond_atom_site_label_2
_geom_bond_distance
O1 C1 1.3430(15)
O1 C2 1.4797(14)
O2 C1 1.2135(15)
N1 C1 1.3797(15)
N1 C6 1.4734(15)
N1 C10 1.4773(15)
N2 C17 1.1421(17)
C2 C5 1.5107(19)
C2 C4 1.5139(18)
C2 C3 1.5148(17)
C3 H3A 0.9800
C3 H3B 0.9800
C3 H3C 0.9800
C4 H4A 0.9800
C4 H4B 0.9800
C4 H4C 0.9800
C5 H5A 0.9800
C5 H5B 0.9800
C5 H5C 0.9800
C6 C7 1.5103(17)
C6 H6A 0.9900
C6 H6B 0.9900
C7 C8 1.5227(17)
C7 H7A 0.9900
C7 H7B 0.9900
C8 C18 1.5098(17)
C8 C9 1.5220(16)
C8 H8 1.0000
C9 C10 1.5362(16)
C9 H9A 0.9900
C9 H9B 0.9900
C10 C11 1.5145(16)
C10 H10 1.0000
C11 C16 1.3866(18)
C11 C12 1.3926(18)
C12 C13 1.3789(17)
C12 H12 0.9500
C13 C14 1.3886(19)
C13 H13 0.9500
C14 C15 1.3926(19)
C14 C17 1.443(2)
C15 C16 1.3826(16)
C15 H15 0.9500
C16 H16 0.9500
C18 C19 1.3877(17)
C18 C23 1.3934(18)
C19 C20 1.3811(18)
C19 H19 0.9500
C20 C21 1.3768(19)
C20 H20 0.9500
C21 C22 1.3763(19)
C21 H21 0.9500
C22 C23 1.3848(17)
C22 H22 0.9500
C23 H23 0.9500

loop_
_geom_torsion_atom_site_label_1
_geom_torsion_atom_site_label_2
_geom_torsion_atom_site_label_3
_geom_torsion_atom_site_label_4
_geom_torsion
C2 O1 C1 O2 -14.0(2)
C2 O1 C1 N1 166.15(10)
C6 N1 C1 O2 -32.40(18)
C10 N1 C1 O2 -178.15(12)
C6 N1 C1 O1 147.49(11)
C10 N1 C1 O1 1.74(16)
C1 O1 C2 C5 -175.15(11)
C1 O1 C2 C4 -57.97(15)
C1 O1 C2 C3 66.69(16)
C1 N1 C6 C7 165.15(12)
C10 N1 C6 C7 -47.71(16)
N1 C6 C7 C8 55.28(15)
C6 C7 C8 C18 174.75(11)
C6 C7 C8 C9 -59.89(13)
C18 C8 C9 C10 -175.73(12)
C7 C8 C9 C10 59.30(14)
C1 N1 C10 C11 -53.08(15)
C6 N1 C10 C11 162.62(11)
C1 N1 C10 C9 -172.19(11)
C6 N1 C10 C9 43.51(14)
C8 C9 C10 N1 -50.39(14)
C8 C9 C10 C11 -173.37(11)
N1 C10 C11 C16 146.27(12)
C9 C10 C11 C16 -92.59(14)
N1 C10 C11 C12 -39.09(15)
C9 C10 C11 C12 82.05(14)
C16 C11 C12 C13 -1.00(18)
C10 C11 C12 C13 -175.68(11)
C11 C12 C13 C14 0.96(19)
C12 C13 C14 C15 -0.2(2)
C12 C13 C14 C17 179.64(12)
C13 C14 C15 C16 -0.5(2)
C17 C14 C15 C16 179.66(12)
C14 C15 C16 C11 0.47(19)
C12 C11 C16 C15 0.28(18)
C10 C11 C16 C15 175.09(11)
C13 C14 C17 N2 19(10)
C15 C14 C17 N2 -161(10)
C9 C8 C18 C19 129.18(13)
C7 C8 C18 C19 -109.10(15)
C9 C8 C18 C23 -52.35(18)
C7 C8 C18 C23 69.37(15)
C23 C18 C19 C20 0.2(2)
C8 C18 C19 C20 178.76(13)
C18 C19 C20 C21 0.9(2)
C19 C20 C21 C22 -1.0(2)
C20 C21 C22 C23 0.0(2)
C21 C22 C23 C18 1.2(2)
C19 C18 C23 C22 -1.3(2)
C8 C18 C23 C22 -179.77(13)
